data_7016668
loop_
_publ_author_name
'Grubel, Katarzyna'
'Ingle, Gajendrasingh K.'
'Fuller, Amy L.'
'Arif, Atta M.'
'Berreau, Lisa M.'

_publ_section_title
;
 Influence of water on the formation of O(2)-reactive divalent metal
 enolate complexes of relevance to acireductone dioxygenases.
;
_journal_issue 40
_journal_name_full 'Dalton transactions (Cambridge, England : 2003)'
_journal_page_first 10609
_journal_page_last 10620
_journal_paper_doi 10.1039/c1dt10587f
_journal_volume 40
_journal_year 2011
_chemical_formula_moiety 'C39 H33 N4 Ni O3,Cl O4,C H2 Cl2'
_chemical_formula_sum 'C40 H35 Cl3 N4 Ni O7'
_chemical_formula_weight 848.78
_chemical_name_systematic
;
?
;
_space_group_IT_number 9
_symmetry_cell_setting monoclinic
_symmetry_space_group_name_Hall 'C -2yc'
_symmetry_space_group_name_H-M 'C 1 c 1'
_atom_sites_solution_hydrogens geom
_atom_sites_solution_primary direct
_atom_sites_solution_secondary difmap
_audit_creation_method SHELXL-97
_cell_angle_alpha 90.00
_cell_angle_beta 117.2760(12)
_cell_angle_gamma 90.00
_cell_formula_units_Z 4
_cell_length_a 23.2096(5)
_cell_length_b 15.9822(4)
_cell_length_c 11.9687(2)
_cell_measurement_reflns_used 1.018
_cell_measurement_temperature 150(1)
_cell_measurement_theta_max 28307
_cell_measurement_theta_min 27.485
_cell_volume 3946.02(15)
_computing_cell_refinement DENZO-SMN
_computing_data_collection 'Nonius COLLECT'
_computing_data_reduction DENZO-SMN
_computing_molecular_graphics 'WinGX, Ortep3'
_computing_structure_refinement 'SHELXL-97 (Sheldrick, 1997)'
_computing_structure_solution SIR97
_diffrn_ambient_temperature 150(1)
_diffrn_measured_fraction_theta_full 0.997
_diffrn_measured_fraction_theta_max 0.997
_diffrn_measurement_device_type 'Nonius KappaCCD Diffractometer'
_diffrn_measurement_method 'Phi and Omega scan'
_diffrn_radiation_monochromator graphite
_diffrn_radiation_source 'fine-focus sealed tube'
_diffrn_radiation_type MoK\a
_diffrn_radiation_wavelength 0.71073
_diffrn_reflns_av_R_equivalents 0.0445
_diffrn_reflns_av_sigmaI/netI 0.0459
_diffrn_reflns_limit_h_max 30
_diffrn_reflns_limit_h_min -29
_diffrn_reflns_limit_k_max 20
_diffrn_reflns_limit_k_min -20
_diffrn_reflns_limit_l_max 15
_diffrn_reflns_limit_l_min -15
_diffrn_reflns_number 8111
_diffrn_reflns_theta_full 27.47
_diffrn_reflns_theta_max 27.47
_diffrn_reflns_theta_min 2.83
_exptl_absorpt_coefficient_mu 0.749
_exptl_absorpt_correction_T_max 0.8646
_exptl_absorpt_correction_T_min 0.8348
_exptl_absorpt_correction_type multi-scan
_exptl_absorpt_process_details 'DENZO-SMN (Otwinowski & Minor, 1997)'
_exptl_crystal_colour orange
_exptl_crystal_density_diffrn 1.429
_exptl_crystal_density_method 'not measured'
_exptl_crystal_description prism
_exptl_crystal_F_000 1752
_exptl_crystal_size_max 0.25
_exptl_crystal_size_mid 0.23
_exptl_crystal_size_min 0.20
_refine_diff_density_max 0.972
_refine_diff_density_min -0.684
_refine_diff_density_rms 0.082
_refine_ls_abs_structure_details 'Flack H D (1983), Acta Cryst. A39, 876-881'
_refine_ls_abs_structure_Flack 0.510(15)
_refine_ls_extinction_method none
_refine_ls_goodness_of_fit_ref 1.066
_refine_ls_hydrogen_treatment constr
_refine_ls_matrix_type full
_refine_ls_number_parameters 498
_refine_ls_number_reflns 8104
_refine_ls_number_restraints 2
_refine_ls_restrained_S_all 1.066
_refine_ls_R_factor_all 0.0683
_refine_ls_R_factor_gt 0.0539
_refine_ls_shift/su_max 0.000
_refine_ls_shift/su_mean 0.000
_refine_ls_structure_factor_coef Fsqd
_refine_ls_weighting_details 'calc w=1/[\s^2^(Fo^2^)+(0.0777P)^2^+7.9130P] where P=(Fo^2^+2Fc^2^)/3'
_refine_ls_weighting_scheme calc
_refine_ls_wR_factor_gt 0.1320
_refine_ls_wR_factor_ref 0.1445
_reflns_number_gt 7110
_reflns_number_total 8104
_reflns_threshold_expression >2sigma(I)
_cod_data_source_file c1dt10587f.txt
_cod_data_source_block usu167
_cod_depositor_comments
;
The following automatic conversions were performed:

'_exptl_absorpt_correction_type' value 'Multi-scan' changed to
'multi-scan' according to
/home/saulius/struct/CIF-dictionaries/cif_core.dic dictionary named
'cif_core.dic' version 2.4.1 from 2010-06-29.

Automatic conversion script
Id: cif_fix_values 1715 2011-07-08 13:25:40Z adriana 
;
_cod_original_sg_symbol_H-M Cc
_cod_database_code 7016668

loop_
_symmetry_equiv_pos_as_xyz
'x, y, z'
'x, -y, z+1/2'
'x+1/2, y+1/2, z'
'x+1/2, -y+1/2, z+1/2'

loop_
_atom_site_label
_atom_site_type_symbol
_atom_site_fract_x
_atom_site_fract_y
_atom_site_fract_z
_atom_site_U_iso_or_equiv
_atom_site_adp_type
_atom_site_occupancy
_atom_site_symmetry_multiplicity
_atom_site_calc_flag
_atom_site_refinement_flags
Ni1 Ni 0.23881(2) 0.20936(3) 0.63266(3) 0.02431(13) Uani 1 1 d .
Cl1 Cl -0.04478(6) 0.25206(7) 0.70212(10) 0.0338(2) Uani 1 1 d .
Cl2 Cl 0.27362(13) 0.43572(15) 0.3462(2) 0.0959(7) Uani 1 1 d .
Cl3 Cl 0.31631(10) 0.51997(13) 0.5836(2) 0.0796(5) Uani 1 1 d .
O1 O 0.15927(13) 0.14793(18) 0.5171(3) 0.0266(6) Uani 1 1 d .
O2 O 0.19209(14) 0.3185(2) 0.5798(3) 0.0297(6) Uani 1 1 d .
O3 O 0.02065(14) 0.2799(2) 0.4480(3) 0.0371(7) Uani 1 1 d .
H3N H 0.0121 0.2834 0.5089 0.045 Uiso 1 1 calc R
O4 O -0.0083(2) 0.2981(3) 0.6540(4) 0.0680(13) Uani 1 1 d .
O5 O -0.06591(18) 0.1736(2) 0.6358(4) 0.0480(9) Uani 1 1 d .
O6 O -0.1020(3) 0.2977(3) 0.6809(6) 0.0719(14) Uani 1 1 d .
O7 O -0.0066(2) 0.2359(3) 0.8338(3) 0.0547(10) Uani 1 1 d .
N1 N 0.29369(16) 0.1026(2) 0.6787(3) 0.0305(8) Uani 1 1 d .
N2 N 0.32138(17) 0.2603(2) 0.7799(3) 0.0298(8) Uani 1 1 d .
N3 N 0.21450(17) 0.2043(2) 0.7832(3) 0.0267(7) Uani 1 1 d .
N4 N 0.29309(18) 0.2409(3) 0.5282(4) 0.0320(8) Uani 1 1 d .
C1 C 0.2810(2) 0.0333(3) 0.6079(5) 0.0364(10) Uani 1 1 d .
H1 H 0.2393 0.0273 0.5379 0.044 Uiso 1 1 calc R
C2 C 0.3257(3) -0.0292(4) 0.6324(7) 0.0593(17) Uani 1 1 d .
H2 H 0.3155 -0.0780 0.5817 0.071 Uiso 1 1 calc R
C3 C 0.3865(3) -0.0182(4) 0.7345(8) 0.082(3) Uani 1 1 d .
H3 H 0.4184 -0.0606 0.7547 0.098 Uiso 1 1 calc R
C4 C 0.4011(3) 0.0525(4) 0.8062(8) 0.071(2) Uani 1 1 d .
H4 H 0.4430 0.0607 0.8745 0.085 Uiso 1 1 calc R
C5 C 0.3530(2) 0.1120(3) 0.7765(5) 0.0406(11) Uani 1 1 d .
C6 C 0.3631(2) 0.1890(3) 0.8530(5) 0.0416(12) Uani 1 1 d .
H6A H 0.4091 0.2060 0.8882 0.050 Uiso 1 1 calc R
H6B H 0.3540 0.1763 0.9243 0.050 Uiso 1 1 calc R
C7 C 0.2991(2) 0.3083(3) 0.8588(4) 0.0336(10) Uani 1 1 d .
H7A H 0.2803 0.3622 0.8177 0.040 Uiso 1 1 calc R
H7B H 0.3363 0.3202 0.9415 0.040 Uiso 1 1 calc R
C8 C 0.2492(2) 0.2585(3) 0.8764(4) 0.0327(9) Uani 1 1 d .
C9 C 0.2382(3) 0.2686(4) 0.9809(5) 0.0435(12) Uani 1 1 d .
H9 H 0.2642 0.3060 1.0466 0.052 Uiso 1 1 calc R
C10 C 0.1888(3) 0.2235(4) 0.9880(5) 0.0501(14) Uani 1 1 d .
H10 H 0.1797 0.2306 1.0571 0.060 Uiso 1 1 calc R
C11 C 0.1530(3) 0.1677(4) 0.8918(5) 0.0449(13) Uani 1 1 d .
H11 H 0.1187 0.1362 0.8937 0.054 Uiso 1 1 calc R
C12 C 0.1680(2) 0.1593(3) 0.7945(4) 0.0336(10) Uani 1 1 d .
H12 H 0.1444 0.1194 0.7310 0.040 Uiso 1 1 calc R
C13 C 0.3541(3) 0.3133(4) 0.7252(5) 0.0429(13) Uani 1 1 d .
H13A H 0.4000 0.3212 0.7875 0.052 Uiso 1 1 calc R
H13B H 0.3331 0.3689 0.7043 0.052 Uiso 1 1 calc R
C14 C 0.3508(2) 0.2739(3) 0.6090(4) 0.0382(11) Uani 1 1 d .
C15 C 0.4034(3) 0.2760(4) 0.5829(6) 0.0557(16) Uani 1 1 d .
H15 H 0.4431 0.3008 0.6408 0.067 Uiso 1 1 calc R
C16 C 0.3972(3) 0.2419(5) 0.4729(7) 0.0662(19) Uani 1 1 d .
H16 H 0.4329 0.2409 0.4547 0.079 Uiso 1 1 calc R
C17 C 0.3379(3) 0.2090(4) 0.3891(6) 0.0550(16) Uani 1 1 d .
H17 H 0.3322 0.1867 0.3111 0.066 Uiso 1 1 calc R
C18 C 0.2868(3) 0.2086(3) 0.4187(5) 0.0376(11) Uani 1 1 d .
C19 C 0.2208(2) 0.1791(3) 0.3250(4) 0.0372(10) Uani 1 1 d .
C20 C 0.2146(3) 0.1020(4) 0.2636(5) 0.0534(15) Uani 1 1 d .
H20 H 0.2510 0.0663 0.2857 0.064 Uiso 1 1 calc R
C21 C 0.1534(4) 0.0794(4) 0.1691(5) 0.0623(19) Uani 1 1 d .
H21 H 0.1484 0.0273 0.1275 0.075 Uiso 1 1 calc R
C22 C 0.1015(4) 0.1293(5) 0.1356(5) 0.063(2) Uani 1 1 d .
H22 H 0.0608 0.1121 0.0704 0.076 Uiso 1 1 calc R
C23 C 0.1068(3) 0.2071(4) 0.1960(5) 0.0527(15) Uani 1 1 d .
H23 H 0.0703 0.2426 0.1723 0.063 Uiso 1 1 calc R
C24 C 0.1678(2) 0.2299(4) 0.2918(4) 0.0395(11) Uani 1 1 d .
H24 H 0.1725 0.2814 0.3347 0.047 Uiso 1 1 calc R
C25 C 0.10218(19) 0.1751(3) 0.4868(3) 0.0240(8) Uani 1 1 d .
C26 C 0.05061(19) 0.1082(3) 0.4432(4) 0.0264(8) Uani 1 1 d .
C27 C 0.0493(2) 0.0500(3) 0.3549(4) 0.0309(9) Uani 1 1 d .
H27 H 0.0788 0.0549 0.3206 0.037 Uiso 1 1 calc R
C28 C 0.0043(2) -0.0157(3) 0.3169(4) 0.0411(12) Uani 1 1 d .
H28 H 0.0031 -0.0551 0.2565 0.049 Uiso 1 1 calc R
C29 C -0.0386(2) -0.0228(3) 0.3683(5) 0.0398(11) Uani 1 1 d .
H29 H -0.0698 -0.0665 0.3414 0.048 Uiso 1 1 calc R
C30 C -0.0357(2) 0.0330(3) 0.4573(5) 0.0358(10) Uani 1 1 d .
H30 H -0.0641 0.0267 0.4940 0.043 Uiso 1 1 calc R
C31 C 0.0086(2) 0.0994(3) 0.4949(4) 0.0325(9) Uani 1 1 d .
H31 H 0.0097 0.1383 0.5558 0.039 Uiso 1 1 calc R
C32 C 0.08657(19) 0.2585(3) 0.4925(4) 0.0289(9) Uani 1 1 d .
C33 C 0.1306(2) 0.3258(3) 0.5260(4) 0.0283(9) Uani 1 1 d .
C34 C 0.1072(2) 0.4140(3) 0.4933(5) 0.0449(13) Uani 1 1 d .
C35 C 0.0712(3) 0.4374(5) 0.3696(7) 0.0699(19) Uani 1 1 d .
H35 H 0.0551 0.3955 0.3064 0.084 Uiso 1 1 calc R
C36 C 0.0579(4) 0.5208(5) 0.3351(10) 0.091(3) Uani 1 1 d .
H36 H 0.0333 0.5367 0.2496 0.110 Uiso 1 1 calc R
C37 C 0.0808(4) 0.5777(5) 0.4266(10) 0.096(3) Uani 1 1 d .
H37 H 0.0707 0.6349 0.4049 0.116 Uiso 1 1 calc R
C38 C 0.1182(5) 0.5576(5) 0.5501(11) 0.113(4) Uani 1 1 d .
H38 H 0.1335 0.5991 0.6140 0.136 Uiso 1 1 calc R
C39 C 0.1325(4) 0.4742(4) 0.5777(8) 0.080(2) Uani 1 1 d .
H39 H 0.1621 0.4592 0.6614 0.096 Uiso 1 1 calc R
C40 C 0.2513(3) 0.4699(5) 0.4511(8) 0.078(2) Uani 1 1 d .
H40A H 0.2351 0.4221 0.4813 0.094 Uiso 1 1 calc R
H40B H 0.2152 0.5101 0.4100 0.094 Uiso 1 1 calc R

loop_
_atom_site_aniso_label
_atom_site_aniso_U_11
_atom_site_aniso_U_22
_atom_site_aniso_U_33
_atom_site_aniso_U_23
_atom_site_aniso_U_13
_atom_site_aniso_U_12
Ni1 0.0162(2) 0.0314(3) 0.0237(2) -0.0042(2) 0.00768(17) -0.0009(2)
Cl1 0.0345(5) 0.0327(6) 0.0351(5) -0.0012(4) 0.0168(4) 0.0038(4)
Cl2 0.1089(17) 0.0884(14) 0.0828(14) 0.0027(11) 0.0373(12) -0.0115(13)
Cl3 0.0801(12) 0.0654(11) 0.0813(12) 0.0124(9) 0.0267(10) -0.0071(9)
O1 0.0191(14) 0.0317(16) 0.0268(14) -0.0056(12) 0.0087(11) 0.0009(12)
O2 0.0231(14) 0.0310(15) 0.0305(15) -0.0018(12) 0.0085(12) -0.0023(12)
O3 0.0182(15) 0.0387(18) 0.0467(18) 0.0038(15) 0.0082(13) 0.0042(13)
O4 0.076(3) 0.087(3) 0.052(2) -0.013(2) 0.038(2) -0.035(3)
O5 0.045(2) 0.039(2) 0.049(2) -0.0095(17) 0.0127(17) -0.0036(17)
O6 0.068(3) 0.059(3) 0.097(4) 0.004(2) 0.044(3) 0.029(2)
O7 0.055(2) 0.071(3) 0.0316(18) -0.0023(17) 0.0134(17) -0.009(2)
N1 0.0185(17) 0.035(2) 0.0352(19) -0.0028(16) 0.0100(15) -0.0007(15)
N2 0.0183(16) 0.040(2) 0.0274(17) -0.0090(15) 0.0075(14) -0.0050(15)
N3 0.0243(17) 0.0312(19) 0.0233(16) -0.0041(14) 0.0099(14) 0.0011(14)
N4 0.0254(17) 0.039(2) 0.0339(19) -0.0062(16) 0.0161(15) -0.0069(16)
C1 0.026(2) 0.033(2) 0.049(3) -0.002(2) 0.017(2) 0.0001(18)
C2 0.044(3) 0.035(3) 0.091(5) -0.016(3) 0.023(3) 0.004(2)
C3 0.041(3) 0.046(4) 0.118(6) -0.022(4) 0.001(4) 0.017(3)
C4 0.030(3) 0.052(4) 0.102(5) -0.008(3) 0.006(3) 0.014(2)
C5 0.023(2) 0.039(3) 0.053(3) 0.003(2) 0.012(2) 0.007(2)
C6 0.019(2) 0.055(3) 0.034(2) -0.005(2) -0.0022(18) 0.007(2)
C7 0.028(2) 0.042(3) 0.028(2) -0.0123(18) 0.0102(18) -0.0056(18)
C8 0.030(2) 0.037(2) 0.028(2) -0.0059(18) 0.0107(18) -0.0009(18)
C9 0.049(3) 0.052(3) 0.030(2) -0.010(2) 0.018(2) -0.008(2)
C10 0.065(4) 0.059(3) 0.038(3) -0.007(2) 0.034(3) -0.010(3)
C11 0.046(3) 0.060(4) 0.032(2) -0.002(2) 0.021(2) -0.008(3)
C12 0.030(2) 0.041(3) 0.030(2) -0.0002(19) 0.0141(18) -0.0002(19)
C13 0.026(2) 0.063(3) 0.039(3) -0.018(2) 0.014(2) -0.019(2)
C14 0.030(2) 0.053(3) 0.034(2) -0.006(2) 0.0169(19) -0.008(2)
C15 0.033(3) 0.088(5) 0.053(3) -0.016(3) 0.025(2) -0.018(3)
C16 0.048(4) 0.101(6) 0.076(4) -0.014(4) 0.050(3) -0.013(3)
C17 0.055(4) 0.073(5) 0.058(4) -0.009(3) 0.044(3) -0.007(3)
C18 0.042(3) 0.043(3) 0.036(2) -0.008(2) 0.025(2) -0.004(2)
C19 0.043(3) 0.048(3) 0.027(2) -0.004(2) 0.022(2) -0.010(2)
C20 0.079(4) 0.055(3) 0.041(3) -0.008(2) 0.040(3) -0.020(3)
C21 0.097(5) 0.063(4) 0.032(3) -0.014(3) 0.034(3) -0.037(4)
C22 0.064(4) 0.094(5) 0.029(3) -0.015(3) 0.019(3) -0.045(4)
C23 0.042(3) 0.085(5) 0.028(2) 0.004(3) 0.014(2) -0.017(3)
C24 0.039(3) 0.054(3) 0.027(2) -0.004(2) 0.017(2) -0.014(2)
C25 0.0210(19) 0.031(2) 0.0203(18) -0.0018(16) 0.0098(15) -0.0007(16)
C26 0.0168(18) 0.031(2) 0.0247(19) 0.0030(16) 0.0033(15) -0.0017(16)
C27 0.031(2) 0.035(2) 0.025(2) -0.0028(17) 0.0106(17) -0.0051(18)
C28 0.045(3) 0.039(3) 0.029(2) -0.0061(19) 0.008(2) -0.014(2)
C29 0.028(2) 0.039(3) 0.040(2) 0.006(2) 0.0043(19) -0.0068(19)
C30 0.023(2) 0.039(3) 0.044(3) 0.009(2) 0.0144(19) -0.0018(18)
C31 0.021(2) 0.038(2) 0.038(2) 0.0022(19) 0.0132(18) 0.0029(18)
C32 0.0163(18) 0.034(2) 0.028(2) 0.0045(17) 0.0035(16) 0.0015(17)
C33 0.026(2) 0.030(2) 0.025(2) 0.0016(17) 0.0086(17) 0.0026(18)
C34 0.028(2) 0.032(3) 0.056(3) 0.006(2) 0.003(2) 0.0047(19)
C35 0.055(4) 0.070(4) 0.074(4) 0.027(4) 0.020(3) 0.017(3)
C36 0.057(4) 0.074(5) 0.115(7) 0.048(5) 0.015(4) 0.010(4)
C37 0.055(4) 0.057(4) 0.129(7) 0.008(5) 0.000(5) 0.007(4)
C38 0.114(7) 0.050(4) 0.135(8) -0.011(5) 0.021(7) 0.027(5)
C39 0.090(6) 0.048(4) 0.076(5) -0.002(3) 0.015(4) 0.015(4)
C40 0.052(4) 0.058(4) 0.114(6) 0.016(4) 0.029(4) 0.005(3)

loop_
_atom_type_symbol
_atom_type_description
_atom_type_scat_dispersion_real
_atom_type_scat_dispersion_imag
_atom_type_scat_source
C C 0.0033 0.0016 'International Tables Vol C Tables 4.2.6.8 and 6.1.1.4'
H H 0.0000 0.0000 'International Tables Vol C Tables 4.2.6.8 and 6.1.1.4'
N N 0.0061 0.0033 'International Tables Vol C Tables 4.2.6.8 and 6.1.1.4'
O O 0.0106 0.0060 'International Tables Vol C Tables 4.2.6.8 and 6.1.1.4'
Cl Cl 0.1484 0.1585 'International Tables Vol C Tables 4.2.6.8 and 6.1.1.4'
Ni Ni 0.3393 1.1124 'International Tables Vol C Tables 4.2.6.8 and 6.1.1.4'

loop_
_geom_angle_atom_site_label_1
_geom_angle_atom_site_label_2
_geom_angle_atom_site_label_3
_geom_angle
O1 Ni1 O2 90.84(12)
O1 Ni1 N1 92.31(13)
O2 Ni1 N1 173.30(14)
O1 Ni1 N2 169.33(14)
O2 Ni1 N2 94.72(14)
N1 Ni1 N2 83.13(15)
O1 Ni1 N3 92.78(13)
O2 Ni1 N3 89.15(13)
N1 Ni1 N3 96.59(15)
N2 Ni1 N3 78.23(14)
O1 Ni1 N4 108.01(13)
O2 Ni1 N4 89.34(14)
N1 Ni1 N4 84.06(15)
N2 Ni1 N4 81.20(15)
N3 Ni1 N4 159.18(14)
O4 Cl1 O6 109.8(3)
O4 Cl1 O7 110.7(3)
O6 Cl1 O7 110.1(3)
O4 Cl1 O5 109.9(3)
O6 Cl1 O5 106.9(3)
O7 Cl1 O5 109.3(2)
C25 O1 Ni1 122.8(3)
C33 O2 Ni1 124.0(3)
C32 O3 H3N 109.5
C1 N1 C5 118.9(4)
C1 N1 Ni1 126.0(3)
C5 N1 Ni1 113.7(3)
C13 N2 C7 112.7(4)
C13 N2 C6 111.8(4)
C7 N2 C6 110.1(4)
C13 N2 Ni1 108.0(3)
C7 N2 Ni1 106.7(3)
C6 N2 Ni1 107.2(3)
C8 N3 C12 117.4(4)
C8 N3 Ni1 112.8(3)
C12 N3 Ni1 129.7(3)
C14 N4 C18 118.3(4)
C14 N4 Ni1 108.7(3)
C18 N4 Ni1 128.8(3)
N1 C1 C2 122.7(5)
N1 C1 H1 118.7
C2 C1 H1 118.7
C1 C2 C3 117.4(5)
C1 C2 H2 121.3
C3 C2 H2 121.3
C4 C3 C2 121.1(6)
C4 C3 H3 119.5
C2 C3 H3 119.5
C3 C4 C5 118.0(6)
C3 C4 H4 121.0
C5 C4 H4 121.0
N1 C5 C4 122.0(5)
N1 C5 C6 116.0(4)
C4 C5 C6 122.0(5)
C5 C6 N2 113.3(4)
C5 C6 H6A 108.9
N2 C6 H6A 108.9
C5 C6 H6B 108.9
N2 C6 H6B 108.9
H6A C6 H6B 107.7
N2 C7 C8 109.5(4)
N2 C7 H7A 109.8
C8 C7 H7A 109.8
N2 C7 H7B 109.8
C8 C7 H7B 109.8
H7A C7 H7B 108.2
N3 C8 C9 122.0(4)
N3 C8 C7 115.6(4)
C9 C8 C7 122.4(4)
C10 C9 C8 119.3(5)
C10 C9 H9 120.4
C8 C9 H9 120.4
C9 C10 C11 118.7(5)
C9 C10 H10 120.7
C11 C10 H10 120.7
C12 C11 C10 118.7(5)
C12 C11 H11 120.7
C10 C11 H11 120.7
N3 C12 C11 123.9(5)
N3 C12 H12 118.0
C11 C12 H12 118.0
N2 C13 C14 110.7(4)
N2 C13 H13A 109.5
C14 C13 H13A 109.5
N2 C13 H13B 109.5
C14 C13 H13B 109.5
H13A C13 H13B 108.1
N4 C14 C15 122.2(5)
N4 C14 C13 116.2(4)
C15 C14 C13 121.4(5)
C16 C15 C14 119.3(5)
C16 C15 H15 120.4
C14 C15 H15 120.4
C15 C16 C17 118.6(5)
C15 C16 H16 120.7
C17 C16 H16 120.7
C16 C17 C18 120.0(5)
C16 C17 H17 120.0
C18 C17 H17 120.0
N4 C18 C17 121.5(5)
N4 C18 C19 117.6(4)
C17 C18 C19 120.7(5)
C24 C19 C20 120.2(5)
C24 C19 C18 120.2(4)
C20 C19 C18 119.3(5)
C21 C20 C19 118.1(6)
C21 C20 H20 121.0
C19 C20 H20 121.0
C22 C21 C20 121.9(6)
C22 C21 H21 119.0
C20 C21 H21 119.0
C21 C22 C23 120.8(5)
C21 C22 H22 119.6
C23 C22 H22 119.6
C24 C23 C22 117.8(6)
C24 C23 H23 121.1
C22 C23 H23 121.1
C19 C24 C23 121.2(5)
C19 C24 H24 119.4
C23 C24 H24 119.4
O1 C25 C32 124.8(4)
O1 C25 C26 114.3(4)
C32 C25 C26 120.9(4)
C31 C26 C27 119.7(4)
C31 C26 C25 121.9(4)
C27 C26 C25 118.2(4)
C26 C27 C28 119.9(4)
C26 C27 H27 120.1
C28 C27 H27 120.1
C29 C28 C27 119.7(5)
C29 C28 H28 120.1
C27 C28 H28 120.1
C30 C29 C28 120.0(4)
C30 C29 H29 120.0
C28 C29 H29 120.0
C29 C30 C31 120.8(4)
C29 C30 H30 119.6
C31 C30 H30 119.6
C26 C31 C30 119.9(4)
C26 C31 H31 120.0
C30 C31 H31 120.0
C25 C32 C33 125.0(4)
C25 C32 O3 118.4(4)
C33 C32 O3 116.1(4)
O2 C33 C32 124.9(4)
O2 C33 C34 113.9(4)
C32 C33 C34 121.1(4)
C39 C34 C35 117.4(6)
C39 C34 C33 120.4(5)
C35 C34 C33 120.4(6)
C34 C35 C36 121.6(8)
C34 C35 H35 119.2
C36 C35 H35 119.2
C37 C36 C35 117.4(8)
C37 C36 H36 121.3
C35 C36 H36 121.3
C36 C37 C38 123.1(8)
C36 C37 H37 118.5
C38 C37 H37 118.5
C37 C38 C39 116.8(9)
C37 C38 H38 121.6
C39 C38 H38 121.6
C34 C39 C38 123.2(8)
C34 C39 H39 118.4
C38 C39 H39 118.4
Cl2 C40 Cl3 112.9(4)
Cl2 C40 H40A 109.0
Cl3 C40 H40A 109.0
Cl2 C40 H40B 109.0
Cl3 C40 H40B 109.0
H40A C40 H40B 107.8

loop_
_geom_bond_atom_site_label_1
_geom_bond_atom_site_label_2
_geom_bond_distance
Ni1 O1 1.986(3)
Ni1 O2 1.998(3)
Ni1 N1 2.048(4)
Ni1 N2 2.084(3)
Ni1 N3 2.122(4)
Ni1 N4 2.202(4)
Cl1 O4 1.427(4)
Cl1 O6 1.431(4)
Cl1 O7 1.434(4)
Cl1 O5 1.444(4)
Cl2 C40 1.655(9)
Cl3 C40 1.799(8)
O1 C25 1.279(5)
O2 C33 1.274(5)
O3 C32 1.412(5)
O3 H3N 0.8400
N1 C1 1.342(6)
N1 C5 1.346(6)
N2 C13 1.476(7)
N2 C7 1.481(6)
N2 C6 1.490(6)
N3 C8 1.349(6)
N3 C12 1.356(6)
N4 C14 1.348(6)
N4 C18 1.353(6)
C1 C2 1.371(7)
C1 H1 0.9500
C2 C3 1.392(9)
C2 H2 0.9500
C3 C4 1.365(10)
C3 H3 0.9500
C4 C5 1.382(7)
C4 H4 0.9500
C5 C6 1.487(7)
C6 H6A 0.9900
C6 H6B 0.9900
C7 C8 1.497(7)
C7 H7A 0.9900
C7 H7B 0.9900
C8 C9 1.397(7)
C9 C10 1.389(8)
C9 H9 0.9500
C10 C11 1.390(8)
C10 H10 0.9500
C11 C12 1.366(7)
C11 H11 0.9500
C12 H12 0.9500
C13 C14 1.496(7)
C13 H13A 0.9900
C13 H13B 0.9900
C14 C15 1.392(7)
C15 C16 1.370(9)
C15 H15 0.9500
C16 C17 1.383(10)
C16 H16 0.9500
C17 C18 1.384(7)
C17 H17 0.9500
C18 C19 1.502(7)
C19 C24 1.372(8)
C19 C20 1.408(8)
C20 C21 1.397(9)
C20 H20 0.9500
C21 C22 1.342(11)
C21 H21 0.9500
C22 C23 1.415(10)
C22 H22 0.9500
C23 C24 1.401(7)
C23 H23 0.9500
C24 H24 0.9500
C25 C32 1.390(6)
C25 C26 1.509(6)
C26 C31 1.381(6)
C26 C27 1.398(6)
C27 C28 1.400(6)
C27 H27 0.9500
C28 C29 1.394(8)
C28 H28 0.9500
C29 C30 1.368(7)
C29 H29 0.9500
C30 C31 1.400(7)
C30 H30 0.9500
C31 H31 0.9500
C32 C33 1.409(6)
C33 C34 1.496(7)
C34 C39 1.322(9)
C34 C35 1.377(9)
C35 C36 1.388(10)
C35 H35 0.9500
C36 C37 1.332(13)
C36 H36 0.9500
C37 C38 1.366(14)
C37 H37 0.9500
C38 C39 1.376(11)
C38 H38 0.9500
C39 H39 0.9500
C40 H40A 0.9900
C40 H40B 0.9900

loop_
_geom_hbond_atom_site_label_D
_geom_hbond_atom_site_label_H
_geom_hbond_atom_site_label_A
_geom_hbond_distance_DH
_geom_hbond_distance_HA
_geom_hbond_distance_DA
_geom_hbond_angle_DHA
O3 H3N O4 0.84 2.01 2.852(6) 177.1

loop_
_geom_torsion_atom_site_label_1
_geom_torsion_atom_site_label_2
_geom_torsion_atom_site_label_3
_geom_torsion_atom_site_label_4
_geom_torsion
O2 Ni1 O1 C25 -28.9(3)
N1 Ni1 O1 C25 157.0(3)
N2 Ni1 O1 C25 92.6(8)
N3 Ni1 O1 C25 60.3(3)
N4 Ni1 O1 C25 -118.5(3)
O1 Ni1 O2 C33 19.0(3)
N1 Ni1 O2 C33 137.1(11)
N2 Ni1 O2 C33 -151.9(3)
N3 Ni1 O2 C33 -73.7(3)
N4 Ni1 O2 C33 127.0(3)
O1 Ni1 N1 C1 24.4(4)
O2 Ni1 N1 C1 -93.6(12)
N2 Ni1 N1 C1 -165.3(4)
N3 Ni1 N1 C1 117.4(4)
N4 Ni1 N1 C1 -83.5(4)
O1 Ni1 N1 C5 -169.2(3)
O2 Ni1 N1 C5 72.7(13)
N2 Ni1 N1 C5 1.1(3)
N3 Ni1 N1 C5 -76.2(4)
N4 Ni1 N1 C5 82.9(3)
O1 Ni1 N2 C13 170.6(7)
O2 Ni1 N2 C13 -68.2(3)
N1 Ni1 N2 C13 105.5(3)
N3 Ni1 N2 C13 -156.3(3)
N4 Ni1 N2 C13 20.4(3)
O1 Ni1 N2 C7 -67.9(9)
O2 Ni1 N2 C7 53.2(3)
N1 Ni1 N2 C7 -133.1(3)
N3 Ni1 N2 C7 -34.9(3)
N4 Ni1 N2 C7 141.8(3)
O1 Ni1 N2 C6 50.0(9)
O2 Ni1 N2 C6 171.2(3)
N1 Ni1 N2 C6 -15.1(3)
N3 Ni1 N2 C6 83.1(3)
N4 Ni1 N2 C6 -100.2(3)
O1 Ni1 N3 C8 -164.3(3)
O2 Ni1 N3 C8 -73.5(3)
N1 Ni1 N3 C8 103.0(3)
N2 Ni1 N3 C8 21.5(3)
N4 Ni1 N3 C8 12.4(6)
O1 Ni1 N3 C12 11.5(4)
O2 Ni1 N3 C12 102.3(4)
N1 Ni1 N3 C12 -81.2(4)
N2 Ni1 N3 C12 -162.7(4)
N4 Ni1 N3 C12 -171.8(4)
O1 Ni1 N4 C14 -172.9(3)
O2 Ni1 N4 C14 96.4(3)
N1 Ni1 N4 C14 -82.4(3)
N2 Ni1 N4 C14 1.5(3)
N3 Ni1 N4 C14 10.5(6)
O1 Ni1 N4 C18 -16.6(5)
O2 Ni1 N4 C18 -107.3(4)
N1 Ni1 N4 C18 73.9(4)
N2 Ni1 N4 C18 157.8(4)
N3 Ni1 N4 C18 166.8(4)
C5 N1 C1 C2 1.1(8)
Ni1 N1 C1 C2 166.9(5)
N1 C1 C2 C3 -0.8(10)
C1 C2 C3 C4 -0.7(13)
C2 C3 C4 C5 1.8(14)
C1 N1 C5 C4 0.0(8)
Ni1 N1 C5 C4 -167.4(5)
C1 N1 C5 C6 -178.4(5)
Ni1 N1 C5 C6 14.2(6)
C3 C4 C5 N1 -1.4(11)
C3 C4 C5 C6 176.8(7)
N1 C5 C6 N2 -28.1(7)
C4 C5 C6 N2 153.5(6)
C13 N2 C6 C5 -91.6(5)
C7 N2 C6 C5 142.3(4)
Ni1 N2 C6 C5 26.6(5)
C13 N2 C7 C8 161.9(4)
C6 N2 C7 C8 -72.5(4)
Ni1 N2 C7 C8 43.6(4)
C12 N3 C8 C9 0.0(7)
Ni1 N3 C8 C9 176.3(4)
C12 N3 C8 C7 -178.8(4)
Ni1 N3 C8 C7 -2.4(5)
N2 C7 C8 N3 -27.7(5)
N2 C7 C8 C9 153.6(5)
N3 C8 C9 C10 -2.0(8)
C7 C8 C9 C10 176.7(5)
C8 C9 C10 C11 1.8(9)
C9 C10 C11 C12 0.3(9)
C8 N3 C12 C11 2.3(7)
Ni1 N3 C12 C11 -173.3(4)
C10 C11 C12 N3 -2.5(8)
C7 N2 C13 C14 -156.2(4)
C6 N2 C13 C14 79.1(5)
Ni1 N2 C13 C14 -38.6(5)
C18 N4 C14 C15 0.3(8)
Ni1 N4 C14 C15 159.4(5)
C18 N4 C14 C13 176.6(5)
Ni1 N4 C14 C13 -24.3(6)
N2 C13 C14 N4 43.8(7)
N2 C13 C14 C15 -139.9(6)
N4 C14 C15 C16 -1.4(10)
C13 C14 C15 C16 -177.5(6)
C14 C15 C16 C17 2.2(12)
C15 C16 C17 C18 -2.0(11)
C14 N4 C18 C17 0.0(8)
Ni1 N4 C18 C17 -154.4(5)
C14 N4 C18 C19 -174.7(5)
Ni1 N4 C18 C19 31.0(7)
C16 C17 C18 N4 0.9(10)
C16 C17 C18 C19 175.4(6)
N4 C18 C19 C24 49.7(7)
C17 C18 C19 C24 -125.0(6)
N4 C18 C19 C20 -135.7(5)
C17 C18 C19 C20 49.7(7)
C24 C19 C20 C21 0.0(7)
C18 C19 C20 C21 -174.6(5)
C19 C20 C21 C22 0.7(8)
C20 C21 C22 C23 -0.5(9)
C21 C22 C23 C24 -0.2(8)
C20 C19 C24 C23 -0.8(7)
C18 C19 C24 C23 173.8(4)
C22 C23 C24 C19 0.9(7)
Ni1 O1 C25 C32 22.7(5)
Ni1 O1 C25 C26 -157.0(3)
O1 C25 C26 C31 127.8(4)
C32 C25 C26 C31 -51.9(6)
O1 C25 C26 C27 -47.3(5)
C32 C25 C26 C27 133.1(4)
C31 C26 C27 C28 1.6(6)
C25 C26 C27 C28 176.7(4)
C26 C27 C28 C29 -0.4(7)
C27 C28 C29 C30 -1.4(7)
C28 C29 C30 C31 2.1(7)
C27 C26 C31 C30 -0.9(6)
C25 C26 C31 C30 -175.8(4)
C29 C30 C31 C26 -1.0(7)
O1 C25 C32 C33 3.6(7)
C26 C25 C32 C33 -176.7(4)
O1 C25 C32 O3 175.8(4)
C26 C25 C32 O3 -4.5(6)
Ni1 O2 C33 C32 -2.0(6)
Ni1 O2 C33 C34 -178.8(3)
C25 C32 C33 O2 -15.2(7)
O3 C32 C33 O2 172.4(4)
C25 C32 C33 C34 161.4(5)
O3 C32 C33 C34 -11.0(7)
O2 C33 C34 C39 -48.1(8)
C32 C33 C34 C39 135.0(7)
O2 C33 C34 C35 116.4(6)
C32 C33 C34 C35 -60.6(8)
C39 C34 C35 C36 -4.5(11)
C33 C34 C35 C36 -169.4(7)
C34 C35 C36 C37 -0.6(13)
C35 C36 C37 C38 2.3(16)
C36 C37 C38 C39 0.9(18)
C35 C34 C39 C38 8.1(14)
C33 C34 C39 C38 173.0(9)
C37 C38 C39 C34 -6.5(17)
